data_1556599
loop_
_publ_author_name
'Liu, Kuan-Guan'
'Rouhani, Farzaneh'
'Gao, Xue-Mei'
'Abbasi-Azad, Mahsa'
'Li, Jing-Zhe'
'Hu, Xiu-De'
'Wang, Wei'
'Hu, Mao-Lin'
'Morsali, Ali'

_publ_section_title
;
 Bilateral photocatalytic mechanism of dye degradation by a designed
 ferrocene-functionalized cluster under natural sunlight
;
_journal_issue 3
_journal_name_full 'Catalysis Science &amp; Technology'
_journal_page_first 757
_journal_page_last 767
_journal_paper_doi 10.1039/C9CY02003A
_journal_volume 10
_journal_year 2020
_chemical_absolute_configuration unk
_chemical_formula_moiety '[(PPh3)2AgO2CFcCO2Ag(PPh3)2].3.5(CH3OH)'
_chemical_formula_sum 'C87.5 H82 Ag2 Fe O7.5 P4'
_chemical_formula_weight 1648.99
_space_group_crystal_system monoclinic
_space_group_IT_number 4
_space_group_name_Hall 'P 2yb'
_space_group_name_H-M_alt 'P 1 21 1'
_atom_sites_solution_hydrogens geom
_atom_sites_solution_primary direct
_atom_sites_solution_secondary difmap
_audit_creation_method SHELXL-2014/7
_audit_update_record
;
2019-08-14 deposited with the CCDC.	2019-12-16 downloaded from the CCDC.
;
_cell_angle_alpha 90
_cell_angle_beta 94.183(2)
_cell_angle_gamma 90
_cell_formula_units_Z 4
_cell_length_a 13.2313(9)
_cell_length_b 30.795(2)
_cell_length_c 18.5560(12)
_cell_measurement_reflns_used 28578
_cell_measurement_temperature 150(2)
_cell_measurement_theta_max 25.680
_cell_measurement_theta_min 2.913
_cell_volume 7540.6(9)
_computing_cell_refinement 'Bruker SAINT'
_computing_data_collection 'Bruker APEX3'
_computing_data_reduction 'Bruker SAINT'
_computing_molecular_graphics 'Bruker SHELXL or DIAMOND'
_computing_publication_material 'Bruker SHELXL'
_computing_structure_refinement 'SHELXL-2014/7 (Sheldrick, 2014)'
_computing_structure_solution 'SHELXL-2014/7 (Sheldrick, 2014)'
_diffrn_ambient_temperature 150(2)
_diffrn_measured_fraction_theta_full 0.998
_diffrn_measured_fraction_theta_max 0.998
_diffrn_measurement_device_type 'CCD area detector'
_diffrn_measurement_method 'phi and omega scans'
_diffrn_radiation_type MoK\a
_diffrn_radiation_wavelength 0.71073
_diffrn_reflns_av_R_equivalents 0.0311
_diffrn_reflns_av_unetI/netI 0.0357
_diffrn_reflns_Laue_measured_fraction_full 0.998
_diffrn_reflns_Laue_measured_fraction_max 0.998
_diffrn_reflns_limit_h_max 16
_diffrn_reflns_limit_h_min -16
_diffrn_reflns_limit_k_max 37
_diffrn_reflns_limit_k_min -37
_diffrn_reflns_limit_l_max 22
_diffrn_reflns_limit_l_min -22
_diffrn_reflns_number 90927
_diffrn_reflns_point_group_measured_fraction_full 0.998
_diffrn_reflns_point_group_measured_fraction_max 0.998
_diffrn_reflns_theta_full 25.242
_diffrn_reflns_theta_max 25.680
_diffrn_reflns_theta_min 2.913
_diffrn_source 'fine-focus sealed tube'
_exptl_absorpt_coefficient_mu 0.846
_exptl_absorpt_correction_type multi-scan
_exptl_absorpt_process_details
;
CrysAlisPro 1.171.39.33c (Rigaku Oxford Diffraction, 2017)
Empirical absorption correction using spherical harmonics,
 implemented in SCALE3 ABSPACK scaling algorithm.
;
_exptl_crystal_colour Orange
_exptl_crystal_density_diffrn 1.453
_exptl_crystal_density_meas ?
_exptl_crystal_density_method 'not measured'
_exptl_crystal_description Block
_exptl_crystal_F_000 3388
_exptl_crystal_size_max 0.180
_exptl_crystal_size_mid 0.160
_exptl_crystal_size_min 0.100
_exptl_transmission_factor_max 0.919
_exptl_transmission_factor_min 0.859
_refine_diff_density_max 0.969
_refine_diff_density_min -0.401
_refine_diff_density_rms 0.064
_refine_ls_abs_structure_details
; 
 Refined as an inversion twin. 
;
_refine_ls_abs_structure_Flack 0.368(14)
_refine_ls_extinction_method none
_refine_ls_goodness_of_fit_ref 1.089
_refine_ls_hydrogen_treatment constr
_refine_ls_matrix_type full
_refine_ls_number_parameters 1852
_refine_ls_number_reflns 28578
_refine_ls_number_restraints 1
_refine_ls_restrained_S_all 1.089
_refine_ls_R_factor_all 0.0392
_refine_ls_R_factor_gt 0.0316
_refine_ls_shift/su_max 0.002
_refine_ls_shift/su_mean 0.000
_refine_ls_structure_factor_coef Fsqd
_refine_ls_weighting_details 'w=1/[\s^2^(Fo^2^)+(0.0672P)^2^+8.2846P] where P=(Fo^2^+2Fc^2^)/3'
_refine_ls_weighting_scheme calc
_refine_ls_wR_factor_gt 0.0638
_refine_ls_wR_factor_ref 0.0672
_reflns_Friedel_coverage 0.961
_reflns_Friedel_fraction_full 0.999
_reflns_Friedel_fraction_max 0.999
_reflns_number_gt 25715
_reflns_number_total 28578
_reflns_threshold_expression 'I > 2\s(I)'
_cod_data_source_file c9cy02003a2.cif
_cod_data_source_block p
_cod_depositor_comments
;
The following automatic conversions were performed:

data item '_exptl_crystal_density_meas' value 'not measured' was
changed to '?' -- the value is perceived as not measured.

Automatic conversion script
Id: cif_fix_values 7556 2019-12-06 15:28:31Z antanas 

 Adding full bibliography for 1556599--1556600.cif.

2022-03-31
Z value and formula fixed to values more according to usual
chemical conventions.                 miguel
;
_cod_original_formula_sum 'C175 H164 Ag4 Fe2 O15 P8'
_cod_original_formula_weight 3297.99
_cod_original_formula_moiety '[(PPh3)2AgO2CFcCO2Ag(PPh3)2]2.7CH3OH'
_cod_original_formula_units_Z 2
_cod_original_cell_volume 7540.5(9)
_cod_original_sg_symbol_H-M 'P 21'
_cod_database_code 1556599
_shelx_shelxl_version_number 2014/7
_shelx_space_group_comment
; 
The symmetry employed for this shelxl refinement is uniquely defined 
by the following loop, which should always be used as a source of 
symmetry information in preference to the above space-group names. 
They are only intended as comments. 
;
_shelx_estimated_absorpt_t_min 0.863
_shelx_estimated_absorpt_t_max 0.920

loop_
_space_group_symop_operation_xyz
'x, y, z'
'-x, y+1/2, -z'

loop_
_atom_site_label
_atom_site_type_symbol
_atom_site_fract_x
_atom_site_fract_y
_atom_site_fract_z
_atom_site_U_iso_or_equiv
_atom_site_adp_type
_atom_site_occupancy
_atom_site_site_symmetry_order
_atom_site_calc_flag
_atom_site_refinement_flags_posn
_atom_site_refinement_flags_adp
Ag1 Ag 0.99509(3) 0.21226(2) 1.20254(2) 0.02294(9) Uani 1 1 d . .
Ag2 Ag 0.48020(3) 0.23819(2) 0.69026(2) 0.02243(9) Uani 1 1 d . .
Ag3 Ag 0.61478(3) 0.44842(2) 0.17093(2) 0.02228(9) Uani 1 1 d . .
Ag4 Ag 1.13079(3) 0.47320(2) 0.67869(2) 0.02293(9) Uani 1 1 d . .
Fe1 Fe 0.73094(5) 0.18263(2) 0.94346(4) 0.01856(16) Uani 1 1 d . .
O1 O 0.9129(4) 0.17011(15) 1.1071(2) 0.0444(12) Uani 1 1 d . .
O2 O 0.9341(3) 0.23820(16) 1.0742(2) 0.0451(11) Uani 1 1 d . .
O3 O 0.5336(3) 0.19033(17) 0.7841(2) 0.0461(12) Uani 1 1 d . .
O4 O 0.5530(3) 0.25758(16) 0.8253(3) 0.0525(14) Uani 1 1 d . .
C1 C 0.9099(4) 0.1999(2) 1.0610(3) 0.0327(15) Uani 1 1 d . .
C2 C 0.8776(4) 0.18835(19) 0.9838(3) 0.0253(13) Uani 1 1 d . .
C3 C 0.8580(4) 0.14553(19) 0.9567(3) 0.0259(13) Uani 1 1 d . .
H3 H 0.8652 0.1180 0.9853 0.031 Uiso 1 1 calc R U
C4 C 0.8268(4) 0.1487(2) 0.8821(3) 0.0256(13) Uani 1 1 d . .
H4 H 0.8077 0.1240 0.8490 0.031 Uiso 1 1 calc R U
C5 C 0.8269(4) 0.1935(2) 0.8631(3) 0.0299(14) Uani 1 1 d . .
H5 H 0.8072 0.2058 0.8142 0.036 Uiso 1 1 calc R U
C6 C 0.8576(4) 0.2177(2) 0.9253(3) 0.0280(13) Uani 1 1 d . .
H6 H 0.8639 0.2500 0.9280 0.034 Uiso 1 1 calc R U
C7 C 0.5875(4) 0.20073(18) 0.9079(3) 0.0256(12) Uani 1 1 d . .
C8 C 0.5898(4) 0.15556(18) 0.9277(3) 0.0231(12) Uani 1 1 d . .
H8 H 0.5704 0.1305 0.8952 0.028 Uiso 1 1 calc R U
C9 C 0.6256(4) 0.15297(19) 1.0019(3) 0.0250(12) Uani 1 1 d . .
H9 H 0.6362 0.1257 1.0306 0.030 Uiso 1 1 calc R U
C10 C 0.6458(4) 0.1953(2) 1.0274(3) 0.0285(14) Uani 1 1 d . .
H10 H 0.6724 0.2032 1.0775 0.034 Uiso 1 1 calc R U
C11 C 0.6214(4) 0.22512(18) 0.9699(3) 0.0286(13) Uani 1 1 d . .
H11 H 0.6280 0.2574 0.9726 0.034 Uiso 1 1 calc R U
C12 C 0.5563(4) 0.2174(2) 0.8332(4) 0.0347(15) Uani 1 1 d . .
Fe2 Fe 0.86248(6) 0.50384(2) 0.42204(4) 0.02124(16) Uani 1 1 d . .
O5 O 0.6774(3) 0.43081(14) 0.3005(2) 0.0342(10) Uani 1 1 d . .
O6 O 0.6596(3) 0.49940(14) 0.2649(2) 0.0361(10) Uani 1 1 d . .
O7 O 1.0584(3) 0.45041(14) 0.5570(2) 0.0361(10) Uani 1 1 d . .
O8 O 1.0487(3) 0.51951(14) 0.5856(2) 0.0354(10) Uani 1 1 d . .
C21 C 0.6837(4) 0.4714(2) 0.3123(3) 0.0288(13) Uani 1 1 d . .
C22 C 0.7183(4) 0.48628(19) 0.3866(3) 0.0256(13) Uani 1 1 d . .
C23 C 0.7194(4) 0.5297(2) 0.4104(3) 0.0276(13) Uani 1 1 d . .
H23 H 0.6983 0.5555 0.3804 0.033 Uiso 1 1 calc R U
C24 C 0.7570(4) 0.5306(2) 0.4838(3) 0.0314(14) Uani 1 1 d . .
H24 H 0.7666 0.5571 0.5146 0.038 Uiso 1 1 calc R U
C25 C 0.7797(4) 0.48698(19) 0.5058(3) 0.0273(13) Uani 1 1 d . .
H25 H 0.8070 0.4774 0.5549 0.033 Uiso 1 1 calc R U
C26 C 0.7545(4) 0.45970(19) 0.4453(3) 0.0284(14) Uani 1 1 d . .
H26 H 0.7620 0.4274 0.4442 0.034 Uiso 1 1 calc R U
C27 C 1.0087(4) 0.49953(18) 0.4641(3) 0.0246(12) Uani 1 1 d . .
C28 C 0.9914(4) 0.4695(2) 0.4063(3) 0.0277(12) Uani 1 1 d . .
H28 H 0.9991 0.4372 0.4100 0.033 Uiso 1 1 calc R U
C29 C 0.9591(4) 0.4929(2) 0.3428(3) 0.0317(14) Uani 1 1 d . .
H29 H 0.9405 0.4801 0.2941 0.038 Uiso 1 1 calc R U
C30 C 0.9589(4) 0.5380(2) 0.3607(3) 0.0350(16) Uani 1 1 d . .
H30 H 0.9394 0.5623 0.3269 0.042 Uiso 1 1 calc R U
C31 C 0.9886(4) 0.54203(19) 0.4350(3) 0.0274(13) Uani 1 1 d . .
H31 H 0.9942 0.5699 0.4628 0.033 Uiso 1 1 calc R U
C32 C 1.0398(4) 0.48910(17) 0.5430(3) 0.0224(12) Uani 1 1 d . .
P1 P 0.88249(10) 0.23347(5) 1.29340(7) 0.0215(3) Uani 1 1 d . .
C101 C 0.9216(4) 0.27705(17) 1.3556(3) 0.0219(11) Uani 1 1 d . .
C102 C 0.8519(5) 0.3006(2) 1.3928(3) 0.0316(14) Uani 1 1 d . .
H102 H 0.7814 0.2949 1.3845 0.038 Uiso 1 1 calc R U
C103 C 0.8856(5) 0.3325(2) 1.4423(3) 0.0381(15) Uani 1 1 d . .
H103 H 0.8380 0.3483 1.4679 0.046 Uiso 1 1 calc R U
C104 C 0.9869(5) 0.3411(2) 1.4540(3) 0.0369(15) Uani 1 1 d . .
H104 H 1.0093 0.3632 1.4871 0.044 Uiso 1 1 calc R U
C105 C 1.0562(5) 0.3180(2) 1.4183(3) 0.0398(16) Uani 1 1 d . .
H105 H 1.1265 0.3236 1.4277 0.048 Uiso 1 1 calc R U
C106 C 1.0241(4) 0.28613(19) 1.3683(3) 0.0313(13) Uani 1 1 d . .
H106 H 1.0724 0.2707 1.3428 0.038 Uiso 1 1 calc R U
C107 C 0.8726(4) 0.18635(18) 1.3510(3) 0.0226(11) Uani 1 1 d . .
C108 C 0.8810(4) 0.18788(19) 1.4258(3) 0.0264(12) Uani 1 1 d . .
H108 H 0.8913 0.2150 1.4495 0.032 Uiso 1 1 calc R U
C109 C 0.8747(4) 0.1506(2) 1.4665(3) 0.0296(14) Uani 1 1 d . .
H109 H 0.8814 0.1522 1.5177 0.035 Uiso 1 1 calc R U
C110 C 0.8586(4) 0.11083(19) 1.4327(3) 0.0301(13) Uani 1 1 d . .
H110 H 0.8533 0.0851 1.4605 0.036 Uiso 1 1 calc R U
C111 C 0.8504(4) 0.10890(19) 1.3580(3) 0.0326(14) Uani 1 1 d . .
H111 H 0.8393 0.0818 1.3344 0.039 Uiso 1 1 calc R U
C112 C 0.8583(4) 0.1461(2) 1.3179(3) 0.0280(13) Uani 1 1 d . .
H112 H 0.8539 0.1443 1.2667 0.034 Uiso 1 1 calc R U
C113 C 0.7510(4) 0.24582(19) 1.2641(3) 0.0253(12) Uani 1 1 d . .
C114 C 0.6688(4) 0.22616(19) 1.2925(3) 0.0301(13) Uani 1 1 d . .
H114 H 0.6794 0.2046 1.3288 0.036 Uiso 1 1 calc R U
C115 C 0.5709(4) 0.2377(2) 1.2684(3) 0.0355(14) Uani 1 1 d . .
H115 H 0.5146 0.2247 1.2889 0.043 Uiso 1 1 calc R U
C116 C 0.5556(5) 0.2685(2) 1.2140(4) 0.0395(16) Uani 1 1 d . .
H116 H 0.4887 0.2762 1.1966 0.047 Uiso 1 1 calc R U
C117 C 0.6354(5) 0.2873(3) 1.1858(4) 0.055(2) Uani 1 1 d . .
H117 H 0.6241 0.3087 1.1491 0.066 Uiso 1 1 calc R U
C118 C 0.7337(5) 0.2763(2) 1.2093(4) 0.0451(18) Uani 1 1 d . .
H118 H 0.7892 0.2895 1.1880 0.054 Uiso 1 1 calc R U
P2 P 1.17250(10) 0.19168(4) 1.22328(7) 0.0193(3) Uani 1 1 d . .
C201 C 1.1943(4) 0.13959(17) 1.2685(3) 0.0199(11) Uani 1 1 d . .
C202 C 1.1291(4) 0.12617(19) 1.3199(3) 0.0259(13) Uani 1 1 d . .
H202 H 1.0769 0.1452 1.3329 0.031 Uiso 1 1 calc R U
C203 C 1.1387(5) 0.0859(2) 1.3524(3) 0.0313(13) Uani 1 1 d . .
H203 H 1.0940 0.0774 1.3876 0.038 Uiso 1 1 calc R U
C204 C 1.2143(5) 0.05799(19) 1.3330(3) 0.0325(14) Uani 1 1 d . .
H204 H 1.2207 0.0300 1.3544 0.039 Uiso 1 1 calc R U
C205 C 1.2799(5) 0.0705(2) 1.2829(3) 0.0362(15) Uani 1 1 d . .
H205 H 1.3319 0.0512 1.2703 0.043 Uiso 1 1 calc R U
C206 C 1.2707(4) 0.11116(18) 1.2506(3) 0.0275(12) Uani 1 1 d . .
H206 H 1.3167 0.1196 1.2162 0.033 Uiso 1 1 calc R U
C207 C 1.2445(4) 0.23061(17) 1.2805(3) 0.0202(11) Uani 1 1 d . .
C208 C 1.2885(4) 0.22057(19) 1.3485(3) 0.0287(13) Uani 1 1 d . .
H208 H 1.2873 0.1916 1.3659 0.034 Uiso 1 1 calc R U
C209 C 1.3344(4) 0.2531(2) 1.3912(3) 0.0337(14) Uani 1 1 d . .
H209 H 1.3637 0.2464 1.4381 0.040 Uiso 1 1 calc R U
C210 C 1.3377(5) 0.2947(2) 1.3662(3) 0.0339(14) Uani 1 1 d . .
H210 H 1.3693 0.3167 1.3958 0.041 Uiso 1 1 calc R U
C211 C 1.2957(4) 0.30505(19) 1.2984(3) 0.0306(13) Uani 1 1 d . .
H211 H 1.2993 0.3340 1.2811 0.037 Uiso 1 1 calc R U
C212 C 1.2482(4) 0.27331(19) 1.2553(3) 0.0300(13) Uani 1 1 d . .
H212 H 1.2181 0.2805 1.2088 0.036 Uiso 1 1 calc R U
C213 C 1.2422(4) 0.18663(19) 1.1427(3) 0.0251(12) Uani 1 1 d . .
C214 C 1.3463(4) 0.19386(18) 1.1438(3) 0.0299(13) Uani 1 1 d . .
H214 H 1.3829 0.2034 1.1869 0.036 Uiso 1 1 calc R U
C215 C 1.3959(5) 0.1869(2) 1.0816(4) 0.0421(16) Uani 1 1 d . .
H215 H 1.4668 0.1920 1.0821 0.050 Uiso 1 1 calc R U
C216 C 1.3443(5) 0.1730(2) 1.0199(4) 0.0435(17) Uani 1 1 d . .
H216 H 1.3793 0.1678 0.9779 0.052 Uiso 1 1 calc R U
C217 C 1.2411(5) 0.1663(2) 1.0184(3) 0.0451(17) Uani 1 1 d . .
H217 H 1.2052 0.1569 0.9750 0.054 Uiso 1 1 calc R U
C218 C 1.1896(5) 0.1732(2) 1.0793(3) 0.0313(14) Uani 1 1 d . .
H218 H 1.1184 0.1688 1.0778 0.038 Uiso 1 1 calc R U
P3 P 0.30021(10) 0.25548(4) 0.68224(7) 0.0205(3) Uani 1 1 d . .
C301 C 0.2264(4) 0.25345(17) 0.7610(3) 0.0225(12) Uani 1 1 d . .
C302 C 0.2777(4) 0.25478(18) 0.8301(3) 0.0296(13) Uani 1 1 d . .
H302 H 0.3494 0.2573 0.8354 0.035 Uiso 1 1 calc R U
C303 C 0.2215(5) 0.2523(2) 0.8912(3) 0.0375(15) Uani 1 1 d . .
H303 H 0.2554 0.2526 0.9382 0.045 Uiso 1 1 calc R U
C304 C 0.1181(5) 0.2493(2) 0.8837(3) 0.0373(15) Uani 1 1 d . .
H304 H 0.0804 0.2475 0.9252 0.045 Uiso 1 1 calc R U
C305 C 0.0687(5) 0.2490(2) 0.8157(3) 0.0359(15) Uani 1 1 d . .
H305 H -0.0032 0.2476 0.8105 0.043 Uiso 1 1 calc R U
C306 C 0.1227(4) 0.25072(19) 0.7555(3) 0.0311(13) Uani 1 1 d . .
H306 H 0.0875 0.2500 0.7090 0.037 Uiso 1 1 calc R U
C307 C 0.2308(4) 0.21708(18) 0.6214(3) 0.0230(11) Uani 1 1 d . .
C308 C 0.2282(4) 0.17418(18) 0.6431(3) 0.0288(13) Uani 1 1 d . .
H308 H 0.2590 0.1657 0.6888 0.035 Uiso 1 1 calc R U
C309 C 0.1796(5) 0.14319(19) 0.5973(4) 0.0357(15) Uani 1 1 d . .
H309 H 0.1761 0.1138 0.6126 0.043 Uiso 1 1 calc R U
C310 C 0.1369(4) 0.1550(2) 0.5303(3) 0.0332(14) Uani 1 1 d . .
H310 H 0.1058 0.1338 0.4990 0.040 Uiso 1 1 calc R U
C311 C 0.1392(4) 0.1978(2) 0.5088(3) 0.0334(14) Uani 1 1 d . .
H311 H 0.1088 0.2061 0.4628 0.040 Uiso 1 1 calc R U
C312 C 0.1858(4) 0.22890(19) 0.5538(3) 0.0267(13) Uani 1 1 d . .
H312 H 0.1872 0.2584 0.5387 0.032 Uiso 1 1 calc R U
C313 C 0.2711(4) 0.30760(17) 0.6386(3) 0.0227(11) Uani 1 1 d . .
C314 C 0.1891(4) 0.33357(17) 0.6541(3) 0.0275(12) Uani 1 1 d . .
H314 H 0.1481 0.3257 0.6920 0.033 Uiso 1 1 calc R U
C315 C 0.1678(4) 0.37065(19) 0.6143(3) 0.0314(13) Uani 1 1 d . .
H315 H 0.1111 0.3880 0.6244 0.038 Uiso 1 1 calc R U
C316 C 0.2273(5) 0.38292(19) 0.5603(3) 0.0303(13) Uani 1 1 d . .
H316 H 0.2113 0.4084 0.5328 0.036 Uiso 1 1 calc R U
C317 C 0.3106(5) 0.35812(18) 0.5459(3) 0.0330(13) Uani 1 1 d . .
H317 H 0.3528 0.3668 0.5092 0.040 Uiso 1 1 calc R U
C318 C 0.3324(4) 0.32039(18) 0.5852(3) 0.0269(12) Uani 1 1 d . .
H318 H 0.3896 0.3033 0.5753 0.032 Uiso 1 1 calc R U
P4 P 0.59050(10) 0.23263(5) 0.59050(7) 0.0227(3) Uani 1 1 d . .
C401 C 0.5483(4) 0.18854(18) 0.5303(3) 0.0231(12) Uani 1 1 d . .
C402 C 0.4476(4) 0.1750(2) 0.5283(3) 0.0303(13) Uani 1 1 d . .
H402 H 0.4021 0.1888 0.5582 0.036 Uiso 1 1 calc R U
C403 C 0.4134(5) 0.1416(2) 0.4833(4) 0.0350(15) Uani 1 1 d . .
H403 H 0.3441 0.1333 0.4816 0.042 Uiso 1 1 calc R U
C404 C 0.4788(5) 0.1202(2) 0.4406(3) 0.0395(15) Uani 1 1 d . .
H404 H 0.4553 0.0968 0.4104 0.047 Uiso 1 1 calc R U
C405 C 0.5779(5) 0.1332(2) 0.4424(4) 0.0418(16) Uani 1 1 d . .
H405 H 0.6232 0.1188 0.4130 0.050 Uiso 1 1 calc R U
C406 C 0.6127(4) 0.1666(2) 0.4860(3) 0.0343(14) Uani 1 1 d . .
H406 H 0.6817 0.1752 0.4862 0.041 Uiso 1 1 calc R U
C407 C 0.5924(4) 0.28086(18) 0.5333(3) 0.0246(12) Uani 1 1 d . .
C408 C 0.5885(4) 0.2786(2) 0.4577(3) 0.0298(13) Uani 1 1 d . .
H408 H 0.5851 0.2511 0.4344 0.036 Uiso 1 1 calc R U
C409 C 0.5897(4) 0.3162(2) 0.4168(3) 0.0342(14) Uani 1 1 d . .
H409 H 0.5876 0.3144 0.3656 0.041 Uiso 1 1 calc R U
C410 C 0.5938(4) 0.3563(2) 0.4500(3) 0.0351(14) Uani 1 1 d . .
H410 H 0.5955 0.3821 0.4219 0.042 Uiso 1 1 calc R U
C411 C 0.5955(5) 0.3586(2) 0.5239(3) 0.0383(15) Uani 1 1 d . .
H411 H 0.5965 0.3862 0.5469 0.046 Uiso 1 1 calc R U
C412 C 0.5957(4) 0.3211(2) 0.5656(3) 0.0333(14) Uani 1 1 d . .
H412 H 0.5980 0.3233 0.6167 0.040 Uiso 1 1 calc R U
C413 C 0.7237(4) 0.21917(19) 0.6123(3) 0.0260(12) Uani 1 1 d . .
C414 C 0.7448(4) 0.1838(2) 0.6562(3) 0.0315(13) Uani 1 1 d . .
H414 H 0.6908 0.1678 0.6745 0.038 Uiso 1 1 calc R U
C415 C 0.8447(5) 0.1714(2) 0.6740(3) 0.0363(15) Uani 1 1 d . .
H415 H 0.8587 0.1466 0.7034 0.044 Uiso 1 1 calc R U
C416 C 0.9234(4) 0.1951(2) 0.6491(3) 0.0365(15) Uani 1 1 d . .
H416 H 0.9915 0.1864 0.6610 0.044 Uiso 1 1 calc R U
C417 C 0.9031(4) 0.2315(2) 0.6067(3) 0.0367(15) Uani 1 1 d . .
H417 H 0.9575 0.2481 0.5906 0.044 Uiso 1 1 calc R U
C418 C 0.8030(4) 0.2439(2) 0.5872(3) 0.0290(13) Uani 1 1 d . .
H418 H 0.7891 0.2686 0.5575 0.035 Uiso 1 1 calc R U
P5 P 0.43724(10) 0.42687(4) 0.15370(7) 0.0188(3) Uani 1 1 d . .
C501 C 0.3631(4) 0.42305(17) 0.2327(3) 0.0214(11) Uani 1 1 d . .
C502 C 0.2575(4) 0.42571(19) 0.2258(3) 0.0276(12) Uani 1 1 d . .
H502 H 0.2226 0.4284 0.1795 0.033 Uiso 1 1 calc R U
C503 C 0.2036(5) 0.4243(2) 0.2883(3) 0.0366(15) Uani 1 1 d . .
H503 H 0.1317 0.4258 0.2845 0.044 Uiso 1 1 calc R U
C504 C 0.2553(5) 0.4207(2) 0.3548(3) 0.0387(15) Uani 1 1 d . .
H504 H 0.2190 0.4199 0.3971 0.046 Uiso 1 1 calc R U
C505 C 0.3594(5) 0.41829(19) 0.3608(3) 0.0320(13) Uani 1 1 d . .
H505 H 0.3944 0.4158 0.4072 0.038 Uiso 1 1 calc R U
C506 C 0.4133(4) 0.41939(18) 0.3002(3) 0.0270(12) Uani 1 1 d . .
H506 H 0.4851 0.4176 0.3048 0.032 Uiso 1 1 calc R U
C507 C 0.4219(4) 0.37564(17) 0.1049(3) 0.0201(11) Uani 1 1 d . .
C508 C 0.3436(4) 0.34618(18) 0.1130(3) 0.0276(12) Uani 1 1 d . .
H508 H 0.2938 0.3521 0.1461 0.033 Uiso 1 1 calc R U
C509 C 0.3386(4) 0.30811(19) 0.0725(3) 0.0316(13) Uani 1 1 d . .
H509 H 0.2849 0.2882 0.0777 0.038 Uiso 1 1 calc R U
C510 C 0.4110(4) 0.29916(18) 0.0250(3) 0.0310(13) Uani 1 1 d . .
H510 H 0.4082 0.2727 -0.0015 0.037 Uiso 1 1 calc R U
C511 C 0.4878(4) 0.32856(19) 0.0157(3) 0.0283(13) Uani 1 1 d . .
H511 H 0.5365 0.3228 -0.0182 0.034 Uiso 1 1 calc R U
C512 C 0.4936(4) 0.36651(18) 0.0562(3) 0.0250(12) Uani 1 1 d . .
H512 H 0.5472 0.3864 0.0505 0.030 Uiso 1 1 calc R U
C513 C 0.3661(4) 0.46582(16) 0.0958(3) 0.0203(11) Uani 1 1 d . .
C514 C 0.3215(4) 0.45514(18) 0.0279(3) 0.0240(12) Uani 1 1 d . .
H514 H 0.3234 0.4260 0.0114 0.029 Uiso 1 1 calc R U
C515 C 0.2747(4) 0.4866(2) -0.0156(3) 0.0315(14) Uani 1 1 d . .
H515 H 0.2454 0.4792 -0.0622 0.038 Uiso 1 1 calc R U
C516 C 0.2704(5) 0.5290(2) 0.0089(3) 0.0334(15) Uani 1 1 d . .
H516 H 0.2373 0.5506 -0.0209 0.040 Uiso 1 1 calc R U
C517 C 0.3137(4) 0.54001(19) 0.0759(3) 0.0328(14) Uani 1 1 d . .
H517 H 0.3107 0.5691 0.0925 0.039 Uiso 1 1 calc R U
C518 C 0.3612(4) 0.50878(19) 0.1188(3) 0.0289(13) Uani 1 1 d . .
H518 H 0.3912 0.5166 0.1651 0.035 Uiso 1 1 calc R U
P6 P 0.73367(10) 0.45601(5) 0.07735(7) 0.0208(3) Uani 1 1 d . .
C601 C 0.6897(4) 0.49791(17) 0.0130(3) 0.0226(12) Uani 1 1 d . .
C602 C 0.5875(4) 0.50854(19) 0.0064(3) 0.0293(13) Uani 1 1 d . .
H602 H 0.5422 0.4944 0.0362 0.035 Uiso 1 1 calc R U
C603 C 0.5506(4) 0.5394(2) -0.0430(3) 0.0361(15) Uani 1 1 d . .
H603 H 0.4804 0.5463 -0.0469 0.043 Uiso 1 1 calc R U
C604 C 0.6155(5) 0.5601(2) -0.0863(3) 0.0343(14) Uani 1 1 d . .
H604 H 0.5905 0.5814 -0.1202 0.041 Uiso 1 1 calc R U
C605 C 0.7176(5) 0.5498(2) -0.0799(4) 0.0388(16) Uani 1 1 d . .
H605 H 0.7629 0.5642 -0.1095 0.047 Uiso 1 1 calc R U
C606 C 0.7539(5) 0.5191(2) -0.0313(3) 0.0340(15) Uani 1 1 d . .
H606 H 0.8240 0.5122 -0.0279 0.041 Uiso 1 1 calc R U
C607 C 0.7415(4) 0.40732(17) 0.0220(3) 0.0228(12) Uani 1 1 d . .
C608 C 0.7189(4) 0.40722(18) -0.0523(3) 0.0239(12) Uani 1 1 d . .
H608 H 0.7014 0.4336 -0.0767 0.029 Uiso 1 1 calc R U
C609 C 0.7218(4) 0.36903(19) -0.0909(3) 0.0278(13) Uani 1 1 d . .
H609 H 0.7053 0.3691 -0.1416 0.033 Uiso 1 1 calc R U
C610 C 0.7487(4) 0.33071(19) -0.0561(3) 0.0287(13) Uani 1 1 d . .
H610 H 0.7505 0.3045 -0.0831 0.034 Uiso 1 1 calc R U
C611 C 0.7728(4) 0.33005(18) 0.0172(3) 0.0293(13) Uani 1 1 d . .
H611 H 0.7924 0.3036 0.0406 0.035 Uiso 1 1 calc R U
C612 C 0.7685(4) 0.36827(18) 0.0572(3) 0.0273(12) Uani 1 1 d . .
H612 H 0.7838 0.3678 0.1081 0.033 Uiso 1 1 calc R U
C613 C 0.8666(4) 0.47014(19) 0.1006(3) 0.0220(11) Uani 1 1 d . .
C614 C 0.9461(4) 0.44818(19) 0.0740(3) 0.0245(11) Uani 1 1 d . .
H614 H 0.9331 0.4241 0.0428 0.029 Uiso 1 1 calc R U
C615 C 1.0456(4) 0.4609(2) 0.0923(3) 0.0315(15) Uani 1 1 d . .
H615 H 1.1003 0.4450 0.0747 0.038 Uiso 1 1 calc R U
C616 C 1.0644(4) 0.4967(2) 0.1363(3) 0.0343(15) Uani 1 1 d . .
H616 H 1.1322 0.5055 0.1489 0.041 Uiso 1 1 calc R U
C617 C 0.9851(4) 0.5195(2) 0.1618(3) 0.0308(13) Uani 1 1 d . .
H617 H 0.9980 0.5444 0.1913 0.037 Uiso 1 1 calc R U
C618 C 0.8867(4) 0.50625(19) 0.1446(3) 0.0284(12) Uani 1 1 d . .
H618 H 0.8322 0.5219 0.1629 0.034 Uiso 1 1 calc R U
P7 P 1.01986(10) 0.45453(5) 0.77241(7) 0.0222(3) Uani 1 1 d . .
C701 C 0.8895(4) 0.44225(17) 0.7426(3) 0.0223(11) Uani 1 1 d . .
C702 C 0.8726(4) 0.4168(2) 0.6819(3) 0.0370(15) Uani 1 1 d . .
H702 H 0.9283 0.4080 0.6559 0.044 Uiso 1 1 calc R U
C703 C 0.7753(5) 0.4037(2) 0.6584(4) 0.0441(17) Uani 1 1 d . .
H703 H 0.7648 0.3858 0.6168 0.053 Uiso 1 1 calc R U
C704 C 0.6934(4) 0.4168(2) 0.6957(3) 0.0358(15) Uani 1 1 d . .
H704 H 0.6269 0.4073 0.6806 0.043 Uiso 1 1 calc R U
C705 C 0.7090(4) 0.4435(2) 0.7544(3) 0.0333(14) Uani 1 1 d . .
H705 H 0.6526 0.4535 0.7787 0.040 Uiso 1 1 calc R U
C706 C 0.8069(4) 0.4562(2) 0.7792(3) 0.0284(13) Uani 1 1 d . .
H706 H 0.8171 0.4742 0.8207 0.034 Uiso 1 1 calc R U
C707 C 1.0582(4) 0.41136(17) 0.8352(3) 0.0237(12) Uani 1 1 d . .
C708 C 0.9904(4) 0.3899(2) 0.8774(3) 0.0334(14) Uani 1 1 d . .
H708 H 0.9198 0.3953 0.8696 0.040 Uiso 1 1 calc R U
C709 C 1.0248(4) 0.36100(19) 0.9298(3) 0.0327(14) Uani 1 1 d . .
H709 H 0.9779 0.3467 0.9581 0.039 Uiso 1 1 calc R U
C710 C 1.1271(5) 0.35257(19) 0.9417(3) 0.0366(15) Uani 1 1 d . .
H710 H 1.1509 0.3333 0.9791 0.044 Uiso 1 1 calc R U
C711 C 1.1945(5) 0.3723(2) 0.8990(3) 0.0344(14) Uani 1 1 d . .
H711 H 1.2648 0.3660 0.9062 0.041 Uiso 1 1 calc R U
C712 C 1.1607(4) 0.40114(19) 0.8459(3) 0.0286(13) Uani 1 1 d . .
H712 H 1.2077 0.4142 0.8162 0.034 Uiso 1 1 calc R U
C713 C 1.0114(4) 0.50185(18) 0.8300(3) 0.0222(11) Uani 1 1 d . .
C714 C 1.0170(4) 0.49976(19) 0.9054(3) 0.0259(12) Uani 1 1 d . .
H714 H 1.0247 0.4725 0.9291 0.031 Uiso 1 1 calc R U
C715 C 1.0112(4) 0.53768(19) 0.9455(3) 0.0283(13) Uani 1 1 d . .
H715 H 1.0156 0.5362 0.9967 0.034 Uiso 1 1 calc R U
C716 C 0.9990(4) 0.57727(19) 0.9118(3) 0.0304(13) Uani 1 1 d . .
H716 H 0.9935 0.6029 0.9397 0.036 Uiso 1 1 calc R U
C717 C 0.9949(4) 0.5797(2) 0.8369(3) 0.0334(15) Uani 1 1 d . .
H717 H 0.9879 0.6071 0.8134 0.040 Uiso 1 1 calc R U
C718 C 1.0011(4) 0.5420(2) 0.7968(3) 0.0292(13) Uani 1 1 d . .
H718 H 0.9981 0.5437 0.7456 0.035 Uiso 1 1 calc R U
P8 P 1.31123(10) 0.48863(5) 0.69721(7) 0.0210(3) Uani 1 1 d . .
C801 C 1.3777(4) 0.49236(17) 0.6155(3) 0.0226(12) Uani 1 1 d . .
C802 C 1.3216(5) 0.5055(2) 0.5523(3) 0.0341(14) Uani 1 1 d . .
H802 H 1.2510 0.5110 0.5532 0.041 Uiso 1 1 calc R U
C803 C 1.3689(6) 0.5105(2) 0.4887(3) 0.0507(19) Uani 1 1 d . .
H803 H 1.3310 0.5199 0.4461 0.061 Uiso 1 1 calc R U
C804 C 1.4700(6) 0.5019(3) 0.4870(4) 0.056(2) Uani 1 1 d . .
H804 H 1.5022 0.5053 0.4432 0.068 Uiso 1 1 calc R U
C805 C 1.5252(5) 0.4882(2) 0.5484(4) 0.0452(19) Uani 1 1 d . .
H805 H 1.5953 0.4819 0.5468 0.054 Uiso 1 1 calc R U
C806 C 1.4795(4) 0.4837(2) 0.6118(3) 0.0354(14) Uani 1 1 d . .
H806 H 1.5186 0.4744 0.6540 0.042 Uiso 1 1 calc R U
C807 C 1.3369(4) 0.54015(18) 0.7431(3) 0.0235(12) Uani 1 1 d . .
C808 C 1.4161(4) 0.5675(2) 0.7260(3) 0.0308(13) Uani 1 1 d . .
H808 H 1.4615 0.5585 0.6916 0.037 Uiso 1 1 calc R U
C809 C 1.4284(5) 0.6076(2) 0.7589(3) 0.0354(15) Uani 1 1 d . .
H809 H 1.4821 0.6261 0.7467 0.042 Uiso 1 1 calc R U
C810 C 1.3638(5) 0.6210(2) 0.8090(3) 0.0354(15) Uani 1 1 d . .
H810 H 1.3725 0.6488 0.8310 0.043 Uiso 1 1 calc R U
C811 C 1.2861(5) 0.59428(19) 0.8276(3) 0.0326(14) Uani 1 1 d . .
H811 H 1.2422 0.6034 0.8629 0.039 Uiso 1 1 calc R U
C812 C 1.2721(4) 0.55399(19) 0.7945(3) 0.0261(12) Uani 1 1 d . .
H812 H 1.2181 0.5358 0.8070 0.031 Uiso 1 1 calc R U
C813 C 1.3834(4) 0.44847(19) 0.7519(3) 0.0237(11) Uani 1 1 d . .
C814 C 1.4199(4) 0.4567(2) 0.8224(3) 0.0328(14) Uani 1 1 d . .
H814 H 1.4145 0.4849 0.8423 0.039 Uiso 1 1 calc R U
C815 C 1.4649(5) 0.4232(2) 0.8640(3) 0.0406(16) Uani 1 1 d . .
H815 H 1.4899 0.4289 0.9124 0.049 Uiso 1 1 calc R U
C816 C 1.4735(5) 0.3823(2) 0.8361(4) 0.0420(17) Uani 1 1 d . .
H816 H 1.5038 0.3597 0.8651 0.050 Uiso 1 1 calc R U
C817 C 1.4381(5) 0.3739(2) 0.7656(4) 0.0403(15) Uani 1 1 d . .
H817 H 1.4449 0.3458 0.7454 0.048 Uiso 1 1 calc R U
C818 C 1.3924(4) 0.40726(19) 0.7248(3) 0.0318(14) Uani 1 1 d . .
H818 H 1.3665 0.4014 0.6766 0.038 Uiso 1 1 calc R U
C51 C 0.7755(6) 0.0468(3) 0.6953(4) 0.064(2) Uani 1 1 d . .
H51A H 0.7622 0.0651 0.6524 0.095 Uiso 1 1 calc R U
H51B H 0.7243 0.0238 0.6955 0.095 Uiso 1 1 calc R U
H51C H 0.8430 0.0337 0.6944 0.095 Uiso 1 1 calc R U
O101 O 0.7716(4) 0.07199(18) 0.7569(3) 0.0585(14) Uani 1 1 d . .
H101 H 0.7138 0.0832 0.7577 0.088 Uiso 1 1 calc R U
C52 C 0.5178(6) 0.0980(3) 0.6882(5) 0.072(3) Uani 1 1 d . .
H52A H 0.4577 0.1167 0.6858 0.109 Uiso 1 1 calc R U
H52B H 0.4968 0.0676 0.6906 0.109 Uiso 1 1 calc R U
H52C H 0.5549 0.1025 0.6450 0.109 Uiso 1 1 calc R U
O102 O 0.5817(4) 0.10857(18) 0.7510(3) 0.0593(14) Uani 1 1 d . .
H10A H 0.5664 0.1333 0.7660 0.089 Uiso 1 1 calc R U
C53 C 0.7702(7) 0.3009(3) 0.7517(4) 0.068(2) Uani 1 1 d . .
H53A H 0.8025 0.3130 0.7103 0.102 Uiso 1 1 calc R U
H53B H 0.7774 0.2692 0.7519 0.102 Uiso 1 1 calc R U
H53C H 0.8027 0.3128 0.7966 0.102 Uiso 1 1 calc R U
O103 O 0.6659(5) 0.31195(18) 0.7465(3) 0.0691(16) Uani 1 1 d . .
H10B H 0.6327 0.2922 0.7654 0.104 Uiso 1 1 calc R U
C54 C 0.9039(6) 0.3872(3) 0.2623(4) 0.065(2) Uani 1 1 d . .
H54A H 0.9331 0.4084 0.2303 0.097 Uiso 1 1 calc R U
H54B H 0.9463 0.3611 0.2655 0.097 Uiso 1 1 calc R U
H54C H 0.9007 0.3998 0.3105 0.097 Uiso 1 1 calc R U
O104 O 0.8087(5) 0.3765(2) 0.2352(3) 0.0774(18) Uani 1 1 d . .
H10C H 0.7661 0.3862 0.2625 0.116 Uiso 1 1 calc R U
C55 C 0.9102(8) 0.6349(3) 0.1704(5) 0.077(3) Uani 1 1 d . .
H55A H 0.8455 0.6492 0.1562 0.116 Uiso 1 1 calc R U
H55B H 0.9259 0.6138 0.1334 0.116 Uiso 1 1 calc R U
H55C H 0.9641 0.6568 0.1755 0.116 Uiso 1 1 calc R U
O105 O 0.9031(4) 0.6135(2) 0.2368(3) 0.0662(15) Uani 1 1 d . .
H10D H 0.8461 0.6016 0.2373 0.099 Uiso 1 1 calc R U
C56 C 0.6497(7) 0.5910(3) 0.1681(4) 0.071(3) Uani 1 1 d . .
H56A H 0.5793 0.5833 0.1754 0.107 Uiso 1 1 calc R U
H56B H 0.6732 0.5740 0.1279 0.107 Uiso 1 1 calc R U
H56C H 0.6541 0.6220 0.1571 0.107 Uiso 1 1 calc R U
O106 O 0.7118(4) 0.58156(17) 0.2323(3) 0.0580(13) Uani 1 1 d . .
H10E H 0.7021 0.5558 0.2448 0.087 Uiso 1 1 calc R U
C57 C 0.0457(5) 0.3264(2) 0.1355(5) 0.058(2) Uani 1 1 d . .
H57A H 0.0148 0.3141 0.1774 0.087 Uiso 1 1 calc R U
H57B H -0.0068 0.3402 0.1032 0.087 Uiso 1 1 calc R U
H57C H 0.0963 0.3482 0.1520 0.087 Uiso 1 1 calc R U
O107 O 0.0928(4) 0.29323(17) 0.0983(3) 0.0623(15) Uani 1 1 d . .
H107 H 0.0553 0.2712 0.0958 0.093 Uiso 1 1 calc R U

loop_
_atom_site_aniso_label
_atom_site_aniso_U_11
_atom_site_aniso_U_22
_atom_site_aniso_U_33
_atom_site_aniso_U_23
_atom_site_aniso_U_13
_atom_site_aniso_U_12
Ag1 0.0197(2) 0.0306(2) 0.01825(19) -0.00145(17) 0.00002(15) 0.00020(17)
Ag2 0.0182(2) 0.0286(2) 0.0202(2) 0.00206(17) -0.00055(15) 0.00275(17)
Ag3 0.0189(2) 0.0289(2) 0.0188(2) -0.00102(17) 0.00019(15) -0.00317(17)
Ag4 0.01773(19) 0.0315(2) 0.0194(2) 0.00126(17) 0.00035(15) -0.00169(18)
Fe1 0.0156(4) 0.0222(4) 0.0177(4) 0.0008(3) 0.0000(3) 0.0012(3)
O1 0.058(3) 0.042(3) 0.030(2) -0.009(2) -0.018(2) 0.017(2)
O2 0.035(2) 0.044(3) 0.055(3) -0.023(2) -0.004(2) -0.009(2)
O3 0.041(3) 0.067(3) 0.030(2) 0.013(2) -0.005(2) 0.015(2)
O4 0.034(3) 0.046(3) 0.075(4) 0.036(3) -0.005(2) 0.004(2)
C1 0.015(3) 0.040(4) 0.042(4) -0.019(3) -0.003(2) 0.004(3)
C2 0.017(3) 0.028(3) 0.030(3) -0.006(3) -0.001(2) 0.004(2)
C3 0.025(3) 0.025(3) 0.027(3) -0.003(2) -0.003(2) 0.009(2)
C4 0.020(3) 0.034(3) 0.023(3) -0.010(2) 0.001(2) 0.003(2)
C5 0.025(3) 0.045(4) 0.021(3) 0.003(3) 0.009(2) 0.008(3)
C6 0.018(3) 0.026(3) 0.042(4) 0.000(3) 0.010(2) -0.001(2)
C7 0.015(3) 0.030(3) 0.032(3) 0.007(2) 0.002(2) 0.000(2)
C8 0.019(3) 0.025(3) 0.025(3) 0.006(2) -0.001(2) -0.002(2)
C9 0.019(3) 0.035(3) 0.021(3) 0.008(2) 0.002(2) -0.003(2)
C10 0.022(3) 0.042(4) 0.022(3) -0.003(3) 0.008(2) -0.001(3)
C11 0.018(3) 0.026(3) 0.043(3) -0.003(2) 0.012(2) 0.002(2)
C12 0.011(3) 0.047(4) 0.047(4) 0.028(3) 0.006(3) 0.006(3)
Fe2 0.0199(4) 0.0242(4) 0.0192(4) 0.0005(3) -0.0012(3) 0.0004(3)
O5 0.032(2) 0.036(2) 0.034(2) -0.0093(18) -0.0037(18) -0.0030(19)
O6 0.044(3) 0.037(2) 0.025(2) 0.0008(19) -0.0111(18) -0.004(2)
O7 0.046(2) 0.033(2) 0.029(2) 0.0039(19) -0.0019(18) 0.010(2)
O8 0.040(3) 0.032(2) 0.032(2) 0.002(2) -0.009(2) -0.004(2)
C21 0.017(3) 0.035(3) 0.034(3) -0.011(3) 0.003(2) -0.002(3)
C22 0.019(3) 0.028(3) 0.029(3) -0.004(2) -0.002(2) -0.003(2)
C23 0.021(3) 0.034(3) 0.028(3) -0.001(3) -0.002(2) 0.005(3)
C24 0.026(3) 0.042(4) 0.026(3) -0.011(3) 0.000(3) -0.001(3)
C25 0.027(3) 0.036(3) 0.020(3) 0.004(2) 0.004(2) -0.004(3)
C26 0.025(3) 0.030(3) 0.030(3) -0.002(2) 0.002(2) -0.006(2)
C27 0.015(3) 0.029(3) 0.029(3) 0.007(2) 0.000(2) 0.001(2)
C28 0.023(3) 0.036(3) 0.024(3) 0.002(3) 0.003(2) 0.006(3)
C29 0.031(3) 0.043(4) 0.022(3) 0.004(3) 0.007(2) 0.005(3)
C30 0.023(3) 0.051(4) 0.031(3) 0.014(3) 0.002(3) -0.002(3)
C31 0.021(3) 0.029(3) 0.032(3) 0.008(2) -0.003(2) -0.002(2)
C32 0.014(3) 0.021(3) 0.032(3) 0.003(2) -0.001(2) 0.000(2)
P1 0.0162(6) 0.0289(8) 0.0190(7) -0.0022(6) -0.0006(5) 0.0009(6)
C101 0.024(3) 0.023(3) 0.018(3) 0.003(2) -0.001(2) -0.002(2)
C102 0.028(3) 0.032(3) 0.035(3) -0.006(3) 0.001(3) -0.002(3)
C103 0.043(4) 0.035(3) 0.036(4) -0.010(3) 0.004(3) 0.005(3)
C104 0.044(4) 0.032(3) 0.033(3) -0.007(3) -0.008(3) -0.003(3)
C105 0.026(3) 0.046(4) 0.046(4) -0.008(3) -0.012(3) -0.005(3)
C106 0.024(3) 0.036(3) 0.033(3) -0.003(3) -0.004(3) 0.005(3)
C107 0.012(2) 0.029(3) 0.027(3) -0.004(2) -0.002(2) 0.004(2)
C108 0.022(3) 0.027(3) 0.030(3) -0.006(2) 0.002(2) -0.001(2)
C109 0.026(3) 0.039(4) 0.023(3) -0.001(3) -0.002(2) 0.002(3)
C110 0.020(3) 0.030(3) 0.040(4) 0.007(3) -0.001(3) 0.002(2)
C111 0.030(3) 0.027(3) 0.038(4) -0.007(3) -0.008(3) 0.000(3)
C112 0.026(3) 0.036(3) 0.022(3) -0.003(2) 0.000(2) -0.002(3)
C113 0.022(3) 0.033(3) 0.021(3) -0.003(2) -0.002(2) 0.008(2)
C114 0.026(3) 0.036(3) 0.027(3) -0.001(2) -0.003(2) -0.001(2)
C115 0.020(3) 0.045(4) 0.041(4) -0.004(3) 0.001(3) -0.001(3)
C116 0.025(3) 0.047(4) 0.045(4) -0.004(3) -0.010(3) 0.005(3)
C117 0.039(4) 0.063(5) 0.059(5) 0.030(4) -0.017(4) 0.003(4)
C118 0.024(3) 0.055(4) 0.055(4) 0.028(3) -0.007(3) -0.001(3)
P2 0.0167(6) 0.0235(7) 0.0178(7) -0.0015(5) 0.0009(5) -0.0016(5)
C201 0.019(3) 0.021(3) 0.020(3) -0.002(2) -0.002(2) -0.002(2)
C202 0.023(3) 0.033(3) 0.022(3) -0.002(2) 0.000(2) -0.004(3)
C203 0.040(3) 0.036(3) 0.018(3) 0.000(2) 0.002(2) -0.010(3)
C204 0.046(4) 0.023(3) 0.027(3) 0.006(2) -0.003(3) -0.005(3)
C205 0.041(4) 0.031(3) 0.036(4) 0.001(3) -0.002(3) 0.008(3)
C206 0.029(3) 0.028(3) 0.025(3) 0.000(2) 0.004(2) 0.004(2)
C207 0.013(2) 0.028(3) 0.020(3) -0.002(2) 0.001(2) -0.003(2)
C208 0.030(3) 0.029(3) 0.027(3) 0.003(2) -0.003(2) -0.004(2)
C209 0.033(3) 0.042(4) 0.025(3) 0.000(3) -0.009(3) -0.003(3)
C210 0.032(3) 0.033(3) 0.036(3) -0.011(3) 0.002(3) -0.006(3)
C211 0.034(3) 0.023(3) 0.035(3) -0.001(2) 0.004(3) -0.003(3)
C212 0.030(3) 0.036(3) 0.024(3) -0.002(2) -0.003(2) -0.002(3)
C213 0.025(3) 0.028(3) 0.023(3) 0.003(2) 0.005(2) 0.003(2)
C214 0.026(3) 0.028(3) 0.036(3) 0.001(2) 0.008(2) -0.001(2)
C215 0.037(4) 0.035(3) 0.057(4) 0.007(3) 0.020(3) 0.004(3)
C216 0.053(4) 0.043(4) 0.039(4) 0.003(3) 0.027(3) 0.008(3)
C217 0.055(4) 0.062(4) 0.019(3) -0.009(3) 0.005(3) 0.000(4)
C218 0.028(3) 0.042(4) 0.024(3) 0.003(3) 0.002(2) 0.000(3)
P3 0.0163(7) 0.0231(7) 0.0217(7) 0.0021(5) -0.0001(5) 0.0016(5)
C301 0.024(3) 0.022(3) 0.022(3) 0.003(2) 0.007(2) 0.006(2)
C302 0.026(3) 0.032(3) 0.031(3) -0.003(2) -0.001(2) -0.002(2)
C303 0.038(3) 0.054(4) 0.021(3) -0.002(3) 0.003(2) -0.001(3)
C304 0.039(3) 0.047(4) 0.027(3) -0.006(3) 0.014(3) -0.008(3)
C305 0.026(3) 0.040(4) 0.042(4) -0.007(3) 0.012(3) -0.009(3)
C306 0.027(3) 0.039(3) 0.027(3) 0.005(3) 0.001(2) -0.004(3)
C307 0.015(3) 0.030(3) 0.025(3) -0.001(2) 0.003(2) 0.001(2)
C308 0.028(3) 0.028(3) 0.031(3) 0.003(2) 0.003(3) 0.003(2)
C309 0.037(4) 0.020(3) 0.052(4) -0.003(3) 0.010(3) -0.001(3)
C310 0.025(3) 0.035(4) 0.039(4) -0.013(3) 0.002(3) -0.005(3)
C311 0.023(3) 0.044(4) 0.032(3) -0.006(3) -0.002(2) -0.003(3)
C312 0.022(3) 0.028(3) 0.030(3) -0.001(2) 0.001(2) -0.003(2)
C313 0.021(3) 0.024(3) 0.023(3) -0.002(2) -0.004(2) -0.002(2)
C314 0.023(3) 0.024(3) 0.035(3) 0.003(2) 0.002(2) 0.001(2)
C315 0.031(3) 0.029(3) 0.034(3) 0.000(3) -0.004(3) 0.006(3)
C316 0.041(4) 0.025(3) 0.023(3) 0.005(2) -0.008(3) 0.004(3)
C317 0.043(4) 0.028(3) 0.028(3) 0.004(2) 0.008(3) -0.002(3)
C318 0.028(3) 0.027(3) 0.026(3) 0.002(2) 0.001(2) 0.006(2)
P4 0.0168(6) 0.0301(8) 0.0212(7) -0.0014(6) 0.0020(5) -0.0011(6)
C401 0.020(3) 0.028(3) 0.020(3) 0.001(2) 0.001(2) 0.000(2)
C402 0.022(3) 0.040(4) 0.029(3) -0.003(3) 0.004(2) 0.000(3)
C403 0.022(3) 0.037(4) 0.045(4) -0.009(3) 0.000(3) -0.008(3)
C404 0.033(3) 0.041(4) 0.044(4) -0.016(3) 0.001(3) -0.003(3)
C405 0.037(4) 0.042(4) 0.047(4) -0.020(3) 0.008(3) 0.004(3)
C406 0.021(3) 0.046(4) 0.036(3) -0.009(3) 0.004(3) -0.002(3)
C407 0.017(3) 0.031(3) 0.026(3) -0.001(2) 0.000(2) -0.006(2)
C408 0.022(3) 0.039(3) 0.028(3) -0.001(3) 0.000(2) 0.001(3)
C409 0.027(3) 0.047(4) 0.028(3) 0.006(3) -0.001(2) -0.002(3)
C410 0.026(3) 0.034(3) 0.044(4) 0.013(3) -0.004(3) -0.006(3)
C411 0.036(4) 0.032(3) 0.045(4) -0.002(3) -0.013(3) -0.008(3)
C412 0.030(3) 0.037(4) 0.032(3) -0.002(3) 0.000(3) -0.004(3)
C413 0.024(3) 0.033(3) 0.021(3) -0.005(2) 0.000(2) 0.002(2)
C414 0.019(3) 0.046(4) 0.029(3) -0.004(3) 0.000(2) 0.001(3)
C415 0.032(3) 0.049(4) 0.026(3) -0.004(3) -0.006(3) 0.008(3)
C416 0.019(3) 0.055(4) 0.034(3) -0.021(3) -0.004(2) 0.003(3)
C417 0.020(3) 0.055(4) 0.035(3) -0.012(3) 0.004(2) -0.010(3)
C418 0.021(3) 0.039(3) 0.028(3) -0.004(3) 0.006(2) -0.004(3)
P5 0.0159(6) 0.0233(7) 0.0169(7) 0.0016(5) -0.0004(5) -0.0014(5)
C501 0.020(3) 0.022(3) 0.022(3) 0.001(2) 0.002(2) -0.001(2)
C502 0.023(3) 0.035(3) 0.025(3) 0.004(2) 0.003(2) 0.003(2)
C503 0.026(3) 0.045(4) 0.040(4) 0.009(3) 0.010(3) 0.002(3)
C504 0.048(4) 0.038(4) 0.031(3) 0.003(3) 0.015(3) 0.001(3)
C505 0.041(3) 0.034(3) 0.021(3) 0.003(2) 0.002(2) -0.005(3)
C506 0.026(3) 0.027(3) 0.027(3) 0.005(2) -0.003(2) -0.003(2)
C507 0.015(3) 0.023(3) 0.022(3) 0.004(2) -0.002(2) -0.002(2)
C508 0.025(3) 0.030(3) 0.029(3) -0.003(2) 0.005(2) -0.005(2)
C509 0.031(3) 0.029(3) 0.034(3) 0.001(3) -0.002(3) -0.010(3)
C510 0.034(3) 0.025(3) 0.033(3) -0.003(2) -0.008(3) 0.003(3)
C511 0.028(3) 0.030(3) 0.027(3) 0.000(2) 0.002(2) 0.005(2)
C512 0.021(3) 0.024(3) 0.030(3) 0.001(2) 0.002(2) 0.001(2)
C513 0.018(3) 0.021(3) 0.023(3) 0.006(2) 0.005(2) -0.002(2)
C514 0.024(3) 0.023(3) 0.025(3) 0.001(2) 0.002(2) -0.004(2)
C515 0.028(3) 0.039(4) 0.027(3) 0.006(3) 0.001(2) 0.005(3)
C516 0.025(3) 0.038(4) 0.038(4) 0.016(3) 0.009(3) 0.007(3)
C517 0.032(3) 0.023(3) 0.044(4) 0.005(3) 0.016(3) 0.007(3)
C518 0.029(3) 0.031(3) 0.027(3) 0.000(2) 0.005(2) -0.004(3)
P6 0.0168(6) 0.0251(7) 0.0204(7) 0.0009(5) 0.0015(5) -0.0006(6)
C601 0.022(3) 0.024(3) 0.022(3) -0.001(2) 0.001(2) -0.001(2)
C602 0.021(3) 0.032(3) 0.035(3) 0.008(3) 0.005(2) -0.002(3)
C603 0.019(3) 0.045(4) 0.044(4) 0.008(3) -0.001(3) 0.007(3)
C604 0.035(3) 0.031(3) 0.035(3) 0.012(3) -0.004(3) 0.005(3)
C605 0.029(3) 0.047(4) 0.040(4) 0.016(3) 0.002(3) -0.001(3)
C606 0.024(3) 0.041(4) 0.037(4) 0.014(3) 0.006(3) -0.002(3)
C607 0.017(3) 0.026(3) 0.026(3) 0.003(2) 0.004(2) -0.002(2)
C608 0.024(3) 0.025(3) 0.023(3) 0.003(2) 0.003(2) 0.000(2)
C609 0.023(3) 0.034(3) 0.027(3) 0.000(3) 0.003(2) -0.002(3)
C610 0.021(3) 0.027(3) 0.039(3) -0.004(3) 0.008(2) -0.002(2)
C611 0.026(3) 0.026(3) 0.036(3) 0.007(2) 0.004(2) 0.001(2)
C612 0.026(3) 0.033(3) 0.023(3) 0.004(2) -0.001(2) 0.003(2)
C613 0.015(2) 0.034(3) 0.018(3) 0.001(2) 0.001(2) -0.005(2)
C614 0.018(3) 0.032(3) 0.023(3) 0.004(2) -0.001(2) 0.002(2)
C615 0.017(3) 0.048(4) 0.030(3) 0.009(3) 0.004(2) 0.003(3)
C616 0.021(3) 0.053(4) 0.028(3) 0.011(3) -0.005(2) -0.007(3)
C617 0.031(3) 0.036(3) 0.024(3) -0.003(2) -0.005(2) -0.011(3)
C618 0.025(3) 0.035(3) 0.026(3) -0.003(2) 0.002(2) -0.001(3)
P7 0.0166(7) 0.0289(8) 0.0209(7) 0.0023(6) 0.0011(5) -0.0006(6)
C701 0.019(3) 0.024(3) 0.024(3) 0.009(2) 0.000(2) 0.004(2)
C702 0.023(3) 0.044(4) 0.044(4) -0.009(3) 0.006(3) 0.006(3)
C703 0.028(3) 0.051(4) 0.053(4) -0.016(3) -0.002(3) -0.006(3)
C704 0.020(3) 0.038(4) 0.048(4) 0.006(3) -0.004(3) -0.009(3)
C705 0.018(3) 0.045(4) 0.037(3) 0.012(3) 0.002(2) 0.003(3)
C706 0.017(3) 0.043(3) 0.025(3) 0.005(3) 0.000(2) 0.000(2)
C707 0.020(3) 0.022(3) 0.029(3) -0.003(2) 0.001(2) 0.001(2)
C708 0.020(3) 0.039(4) 0.041(4) 0.006(3) 0.002(3) 0.000(3)
C709 0.028(3) 0.034(3) 0.037(3) 0.012(3) 0.007(3) 0.000(3)
C710 0.040(4) 0.030(3) 0.038(4) 0.007(3) -0.008(3) 0.006(3)
C711 0.025(3) 0.039(4) 0.038(4) 0.005(3) -0.004(3) 0.005(3)
C712 0.019(3) 0.030(3) 0.037(3) 0.001(3) 0.004(3) -0.002(2)
C713 0.013(2) 0.028(3) 0.025(3) 0.000(2) 0.000(2) 0.003(2)
C714 0.021(3) 0.028(3) 0.029(3) 0.004(2) 0.003(2) -0.001(2)
C715 0.026(3) 0.033(3) 0.026(3) -0.001(2) -0.002(2) -0.003(3)
C716 0.021(3) 0.031(3) 0.038(4) -0.007(3) -0.006(3) 0.001(2)
C717 0.025(3) 0.030(3) 0.044(4) 0.006(3) -0.004(3) 0.004(3)
C718 0.025(3) 0.034(3) 0.027(3) 0.005(2) -0.005(2) -0.001(3)
P8 0.0147(6) 0.0298(8) 0.0182(7) 0.0010(5) 0.0000(5) -0.0011(6)
C801 0.022(3) 0.026(3) 0.021(3) -0.003(2) 0.007(2) -0.008(2)
C802 0.036(3) 0.042(4) 0.024(3) 0.002(3) 0.002(3) -0.005(3)
C803 0.062(5) 0.066(5) 0.024(3) 0.004(3) 0.005(3) -0.012(4)
C804 0.068(5) 0.061(5) 0.044(4) -0.007(4) 0.035(4) -0.018(4)
C805 0.033(4) 0.043(4) 0.063(5) 0.000(3) 0.029(4) 0.005(3)
C806 0.029(3) 0.040(4) 0.038(3) 0.008(3) 0.009(3) 0.004(3)
C807 0.021(3) 0.033(3) 0.016(3) 0.004(2) -0.003(2) 0.002(2)
C808 0.023(3) 0.042(4) 0.028(3) 0.000(3) 0.000(2) -0.008(3)
C809 0.037(3) 0.041(4) 0.028(3) 0.004(3) 0.002(3) -0.014(3)
C810 0.049(4) 0.031(3) 0.025(3) -0.003(2) -0.007(3) -0.007(3)
C811 0.038(3) 0.038(3) 0.021(3) -0.004(3) -0.005(3) 0.001(3)
C812 0.023(3) 0.033(3) 0.021(3) 0.002(2) -0.002(2) -0.002(2)
C813 0.019(3) 0.031(3) 0.021(3) 0.003(2) -0.001(2) -0.004(2)
C814 0.021(3) 0.048(4) 0.030(3) 0.004(3) -0.002(2) 0.003(3)
C815 0.036(4) 0.060(4) 0.026(3) 0.008(3) -0.004(3) 0.004(3)
C816 0.026(3) 0.053(4) 0.047(4) 0.022(3) 0.000(3) 0.003(3)
C817 0.033(3) 0.035(4) 0.051(4) 0.005(3) -0.008(3) 0.002(3)
C818 0.025(3) 0.033(3) 0.036(3) 0.005(3) -0.007(3) -0.001(3)
C51 0.055(5) 0.075(6) 0.060(5) -0.021(4) 0.001(4) 0.011(4)
O101 0.061(3) 0.068(4) 0.045(3) -0.021(3) -0.006(3) 0.003(3)
C52 0.056(5) 0.090(7) 0.071(6) -0.004(5) -0.003(4) -0.010(5)
O102 0.052(3) 0.069(4) 0.056(3) -0.005(3) -0.002(3) 0.004(3)
C53 0.098(7) 0.056(5) 0.053(5) -0.010(4) 0.021(5) 0.002(5)
O103 0.106(5) 0.050(3) 0.052(3) 0.016(3) 0.006(3) -0.013(3)
C54 0.081(6) 0.058(5) 0.054(5) 0.004(4) -0.002(4) 0.010(4)
O104 0.081(4) 0.088(5) 0.062(4) -0.030(3) -0.007(3) 0.019(4)
C55 0.094(7) 0.079(7) 0.059(6) 0.025(5) 0.012(5) -0.002(6)
O105 0.067(4) 0.077(4) 0.055(3) 0.016(3) 0.004(3) 0.008(3)
C56 0.071(6) 0.084(7) 0.058(5) 0.021(5) 0.002(4) 0.018(5)
O106 0.066(3) 0.050(3) 0.058(3) 0.008(3) 0.005(3) -0.001(3)
C57 0.042(4) 0.043(4) 0.088(6) 0.001(4) -0.011(4) 0.001(3)
O107 0.036(3) 0.045(3) 0.105(4) -0.001(3) -0.003(3) -0.008(2)

loop_
_atom_type_symbol
_atom_type_description
_atom_type_scat_dispersion_real
_atom_type_scat_dispersion_imag
_atom_type_scat_source
C C 0.0033 0.0016 'International Tables Vol C Tables 4.2.6.8 and 6.1.1.4'
H H 0.0000 0.0000 'International Tables Vol C Tables 4.2.6.8 and 6.1.1.4'
O O 0.0106 0.0060 'International Tables Vol C Tables 4.2.6.8 and 6.1.1.4'
P P 0.1023 0.0942 'International Tables Vol C Tables 4.2.6.8 and 6.1.1.4'
Fe Fe 0.3463 0.8444 'International Tables Vol C Tables 4.2.6.8 and 6.1.1.4'
Ag Ag -0.8971 1.1015 'International Tables Vol C Tables 4.2.6.8 and 6.1.1.4'

loop_
_geom_angle_atom_site_label_1
_geom_angle_atom_site_label_2
_geom_angle_atom_site_label_3
_geom_angle
O1 Ag1 P1 113.12(12)
O1 Ag1 P2 110.89(11)
P1 Ag1 P2 126.56(5)
O1 Ag1 O2 52.48(15)
P1 Ag1 O2 113.08(10)
P2 Ag1 O2 117.30(10)
O3 Ag2 P3 114.97(11)
O3 Ag2 P4 110.70(12)
P3 Ag2 P4 127.18(5)
O6 Ag3 P6 108.56(11)
O6 Ag3 P5 117.38(11)
P6 Ag3 P5 126.72(5)
O6 Ag3 O5 53.40(13)
P6 Ag3 O5 120.74(10)
P5 Ag3 O5 108.06(10)
P7 Ag4 O8 112.67(11)
P7 Ag4 P8 125.71(5)
O8 Ag4 P8 111.63(11)
P7 Ag4 O7 111.75(11)
O8 Ag4 O7 53.07(14)
P8 Ag4 O7 119.48(10)
C10 Fe1 C3 121.1(2)
C10 Fe1 C2 105.6(2)
C3 Fe1 C2 41.1(2)
C10 Fe1 C11 41.1(2)
C3 Fe1 C11 158.1(2)
C2 Fe1 C11 122.1(2)
C10 Fe1 C7 68.9(2)
C3 Fe1 C7 159.1(2)
C2 Fe1 C7 159.1(2)
C11 Fe1 C7 40.7(2)
C10 Fe1 C6 122.3(2)
C3 Fe1 C6 68.6(2)
C2 Fe1 C6 40.8(2)
C11 Fe1 C6 107.9(2)
C7 Fe1 C6 123.9(2)
C10 Fe1 C9 40.4(2)
C3 Fe1 C9 105.9(2)
C2 Fe1 C9 120.8(2)
C11 Fe1 C9 68.6(2)
C7 Fe1 C9 68.9(2)
C6 Fe1 C9 157.5(2)
C10 Fe1 C8 68.6(2)
C3 Fe1 C8 121.7(2)
C2 Fe1 C8 157.4(2)
C11 Fe1 C8 68.8(2)
C7 Fe1 C8 41.2(2)
C6 Fe1 C8 160.6(2)
C9 Fe1 C8 40.8(2)
C10 Fe1 C4 157.8(2)
C3 Fe1 C4 40.7(2)
C2 Fe1 C4 68.7(2)
C11 Fe1 C4 160.0(2)
C7 Fe1 C4 123.9(2)
C6 Fe1 C4 68.2(2)
C9 Fe1 C4 122.7(2)
C8 Fe1 C4 107.9(2)
C10 Fe1 C5 159.1(3)
C3 Fe1 C5 68.3(2)
C2 Fe1 C5 68.3(2)
C11 Fe1 C5 123.9(2)
C7 Fe1 C5 109.3(2)
C6 Fe1 C5 40.2(2)
C9 Fe1 C5 160.0(2)
C8 Fe1 C5 124.6(2)
C4 Fe1 C5 40.6(2)
C1 O1 Ag1 95.7(4)
C1 O2 Ag1 86.9(4)
C12 O3 Ag2 99.4(4)
O2 C1 O1 124.5(6)
O2 C1 C2 117.5(6)
O1 C1 C2 118.0(5)
C6 C2 C3 107.4(5)
C6 C2 C1 126.9(5)
C3 C2 C1 125.7(5)
C6 C2 Fe1 69.8(3)
C3 C2 Fe1 69.3(3)
C1 C2 Fe1 124.5(4)
C4 C3 C2 108.2(5)
C4 C3 Fe1 70.4(3)
C2 C3 Fe1 69.6(3)
C3 C4 C5 107.7(5)
C3 C4 Fe1 69.0(3)
C5 C4 Fe1 69.9(3)
C6 C5 C4 108.3(5)
C6 C5 Fe1 69.4(3)
C4 C5 Fe1 69.5(3)
C5 C6 C2 108.5(5)
C5 C6 Fe1 70.4(3)
C2 C6 Fe1 69.4(3)
C11 C7 C8 107.8(5)
C11 C7 C12 127.9(5)
C8 C7 C12 124.3(5)
C11 C7 Fe1 69.6(3)
C8 C7 Fe1 69.6(3)
C12 C7 Fe1 125.2(4)
C9 C8 C7 107.4(5)
C9 C8 Fe1 69.5(3)
C7 C8 Fe1 69.2(3)
C10 C9 C8 108.3(5)
C10 C9 Fe1 69.1(3)
C8 C9 Fe1 69.7(3)
C9 C10 C11 108.6(5)
C9 C10 Fe1 70.5(3)
C11 C10 Fe1 70.0(3)
C7 C11 C10 107.8(5)
C7 C11 Fe1 69.7(3)
C10 C11 Fe1 68.9(3)
O4 C12 O3 124.7(6)
O4 C12 C7 116.9(7)
O3 C12 C7 118.4(6)
C25 Fe2 C27 103.9(2)
C25 Fe2 C26 40.9(2)
C27 Fe2 C26 122.4(2)
C25 Fe2 C31 122.5(2)
C27 Fe2 C31 41.1(2)
C26 Fe2 C31 159.6(2)
C25 Fe2 C24 41.0(2)
C27 Fe2 C24 118.7(2)
C26 Fe2 C24 68.4(2)
C31 Fe2 C24 106.7(2)
C25 Fe2 C22 68.7(2)
C27 Fe2 C22 160.7(2)
C26 Fe2 C22 40.6(2)
C31 Fe2 C22 157.8(2)
C24 Fe2 C22 68.1(2)
C25 Fe2 C29 155.1(2)
C27 Fe2 C29 68.8(2)
C26 Fe2 C29 121.8(2)
C31 Fe2 C29 68.4(2)
C24 Fe2 C29 163.4(3)
C22 Fe2 C29 110.0(2)
C25 Fe2 C28 118.6(2)
C27 Fe2 C28 40.8(2)
C26 Fe2 C28 106.8(2)
C31 Fe2 C28 68.4(2)
C24 Fe2 C28 154.1(2)
C22 Fe2 C28 125.8(2)
C29 Fe2 C28 40.6(2)
C25 Fe2 C23 68.6(2)
C27 Fe2 C23 155.4(2)
C26 Fe2 C23 68.0(2)
C31 Fe2 C23 122.0(2)
C24 Fe2 C23 40.4(2)
C22 Fe2 C23 40.2(2)
C29 Fe2 C23 127.5(2)
C28 Fe2 C23 163.4(2)
C25 Fe2 C30 160.5(3)
C27 Fe2 C30 68.6(2)
C26 Fe2 C30 158.2(2)
C31 Fe2 C30 40.3(2)
C24 Fe2 C30 125.5(3)
C22 Fe2 C30 123.9(2)
C29 Fe2 C30 40.7(3)
C28 Fe2 C30 68.2(3)
C23 Fe2 C30 110.4(3)
C21 O5 Ag3 88.0(3)
C21 O6 Ag3 95.6(3)
C32 O7 Ag4 88.7(3)
C32 O8 Ag4 91.5(3)
O6 C21 O5 123.0(5)
O6 C21 C22 118.8(5)
O5 C21 C22 118.2(6)
C23 C22 C26 108.1(5)
C23 C22 C21 125.2(5)
C26 C22 C21 126.6(5)
C23 C22 Fe2 70.1(3)
C26 C22 Fe2 69.5(3)
C21 C22 Fe2 126.5(4)
C22 C23 C24 108.4(5)
C22 C23 Fe2 69.7(3)
C24 C23 Fe2 69.4(3)
C23 C24 C25 108.0(5)
C23 C24 Fe2 70.1(3)
C25 C24 Fe2 69.2(3)
C26 C25 C24 107.2(5)
C26 C25 Fe2 69.9(3)
C24 C25 Fe2 69.8(3)
C22 C26 C25 108.2(5)
C22 C26 Fe2 69.8(3)
C25 C26 Fe2 69.3(3)
C28 C27 C31 107.2(5)
C28 C27 C32 127.1(5)
C31 C27 C32 125.6(5)
C28 C27 Fe2 70.0(3)
C31 C27 Fe2 69.6(3)
C32 C27 Fe2 124.3(4)
C29 C28 C27 108.5(5)
C29 C28 Fe2 69.6(3)
C27 C28 Fe2 69.2(3)
C28 C29 C30 107.9(5)
C28 C29 Fe2 69.8(3)
C30 C29 Fe2 70.1(3)
C31 C30 C29 107.9(5)
C31 C30 Fe2 69.2(3)
C29 C30 Fe2 69.1(3)
C30 C31 C27 108.5(5)
C30 C31 Fe2 70.5(3)
C27 C31 Fe2 69.3(3)
O8 C32 O7 126.2(5)
O8 C32 C27 117.7(5)
O7 C32 C27 116.0(5)
C107 P1 C101 104.2(2)
C107 P1 C113 103.5(2)
C101 P1 C113 104.8(2)
C107 P1 Ag1 105.66(18)
C101 P1 Ag1 118.68(18)
C113 P1 Ag1 118.11(17)
C106 C101 C102 119.0(5)
C106 C101 P1 119.0(4)
C102 C101 P1 121.9(4)
C101 C102 C103 120.0(6)
C104 C103 C102 120.3(6)
C103 C104 C105 120.3(6)
C104 C105 C106 120.3(6)
C101 C106 C105 120.0(6)
C108 C107 C112 118.2(5)
C108 C107 P1 124.1(4)
C112 C107 P1 117.7(4)
C109 C108 C107 121.0(5)
C108 C109 C110 120.1(5)
C111 C110 C109 119.3(6)
C112 C111 C110 120.2(6)
C111 C112 C107 121.1(5)
C114 C113 C118 118.8(5)
C114 C113 P1 123.8(4)
C118 C113 P1 117.4(4)
C113 C114 C115 120.6(6)
C114 C115 C116 119.5(6)
C117 C116 C115 120.1(6)
C116 C117 C118 121.2(6)
C117 C118 C113 119.8(6)
C213 P2 C207 105.1(3)
C213 P2 C201 103.3(3)
C207 P2 C201 104.6(2)
C213 P2 Ag1 115.65(18)
C207 P2 Ag1 112.20(17)
C201 P2 Ag1 114.85(17)
C202 C201 C206 118.2(5)
C202 C201 P2 119.3(4)
C206 C201 P2 122.4(4)
C203 C202 C201 121.5(6)
C202 C203 C204 119.2(6)
C205 C204 C203 120.5(6)
C204 C205 C206 120.3(6)
C205 C206 C201 120.3(5)
C208 C207 C212 119.4(5)
C208 C207 P2 123.4(4)
C212 C207 P2 117.0(4)
C207 C208 C209 119.7(5)
C210 C209 C208 120.5(5)
C209 C210 C211 120.4(6)
C210 C211 C212 120.1(6)
C211 C212 C207 119.8(5)
C218 C213 C214 119.6(5)
C218 C213 P2 118.1(4)
C214 C213 P2 122.2(4)
C215 C214 C213 119.4(6)
C216 C215 C214 120.7(6)
C215 C216 C217 120.0(6)
C218 C217 C216 120.6(6)
C217 C218 C213 119.6(6)
C301 P3 C313 106.2(2)
C301 P3 C307 101.5(2)
C313 P3 C307 102.3(2)
C301 P3 Ag2 121.62(18)
C313 P3 Ag2 113.14(18)
C307 P3 Ag2 109.89(17)
C306 C301 C302 118.9(5)
C306 C301 P3 122.4(4)
C302 C301 P3 118.7(4)
C303 C302 C301 119.1(5)
C304 C303 C302 120.4(5)
C303 C304 C305 119.9(5)
C306 C305 C304 120.4(6)
C305 C306 C301 121.4(5)
C308 C307 C312 119.5(5)
C308 C307 P3 117.3(4)
C312 C307 P3 123.1(4)
C307 C308 C309 119.6(5)
C310 C309 C308 120.4(6)
C309 C310 C311 119.9(6)
C310 C311 C312 120.2(6)
C311 C312 C307 120.2(6)
C318 C313 C314 119.4(5)
C318 C313 P3 116.9(4)
C314 C313 P3 123.6(4)
C315 C314 C313 119.7(5)
C316 C315 C314 120.9(6)
C315 C316 C317 119.8(5)
C316 C317 C318 119.9(5)
C313 C318 C317 120.2(5)
C401 P4 C407 105.5(2)
C401 P4 C413 102.4(2)
C407 P4 C413 105.0(3)
C401 P4 Ag2 110.08(17)
C407 P4 Ag2 114.66(18)
C413 P4 Ag2 117.88(18)
C402 C401 C406 117.5(5)
C402 C401 P4 119.4(4)
C406 C401 P4 123.2(4)
C403 C402 C401 120.7(6)
C402 C403 C404 120.7(6)
C405 C404 C403 118.9(6)
C406 C405 C404 121.1(6)
C405 C406 C401 121.1(5)
C412 C407 C408 118.6(5)
C412 C407 P4 118.8(4)
C408 C407 P4 122.6(4)
C409 C408 C407 120.3(6)
C410 C409 C408 120.4(6)
C411 C410 C409 119.3(6)
C410 C411 C412 120.8(6)
C407 C412 C411 120.5(6)
C414 C413 C418 120.1(5)
C414 C413 P4 117.5(4)
C418 C413 P4 122.4(4)
C413 C414 C415 120.4(6)
C416 C415 C414 120.2(6)
C415 C416 C417 119.9(5)
C416 C417 C418 120.6(6)
C417 C418 C413 118.8(6)
C507 P5 C513 104.0(2)
C507 P5 C501 107.2(2)
C513 P5 C501 103.3(2)
C507 P5 Ag3 111.85(17)
C513 P5 Ag3 110.39(16)
C501 P5 Ag3 118.74(17)
C506 C501 C502 120.0(5)
C506 C501 P5 118.9(4)
C502 C501 P5 121.0(4)
C501 C502 C503 119.2(5)
C504 C503 C502 119.6(6)
C503 C504 C505 120.5(6)
C506 C505 C504 120.6(5)
C505 C506 C501 120.1(5)
C512 C507 C508 119.2(5)
C512 C507 P5 116.3(4)
C508 C507 P5 124.5(4)
C509 C508 C507 119.7(5)
C510 C509 C508 120.5(5)
C509 C510 C511 120.1(5)
C510 C511 C512 119.8(5)
C507 C512 C511 120.7(5)
C514 C513 C518 118.4(5)
C514 C513 P5 122.9(4)
C518 C513 P5 118.5(4)
C515 C514 C513 120.5(5)
C514 C515 C516 119.9(6)
C517 C516 C515 120.4(6)
C518 C517 C516 119.7(6)
C517 C518 C513 121.2(5)
C607 P6 C601 104.0(2)
C607 P6 C613 103.6(2)
C601 P6 C613 103.9(2)
C607 P6 Ag3 112.84(17)
C601 P6 Ag3 110.04(17)
C613 P6 Ag3 120.90(16)
C606 C601 C602 118.1(5)
C606 C601 P6 122.7(4)
C602 C601 P6 119.1(4)
C603 C602 C601 121.0(5)
C604 C603 C602 120.0(5)
C603 C604 C605 119.4(6)
C606 C605 C604 120.5(6)
C605 C606 C601 121.0(6)
C608 C607 C612 119.3(5)
C608 C607 P6 122.9(4)
C612 C607 P6 117.8(4)
C609 C608 C607 120.4(5)
C610 C609 C608 120.2(5)
C611 C610 C609 120.6(5)
C610 C611 C612 119.9(5)
C611 C612 C607 119.6(5)
C614 C613 C618 119.0(5)
C614 C613 P6 123.1(4)
C618 C613 P6 117.8(4)
C613 C614 C615 120.7(5)
C616 C615 C614 119.6(6)
C617 C616 C615 120.1(5)
C616 C617 C618 119.9(6)
C617 C618 C613 120.6(5)
C701 P7 C713 104.4(2)
C701 P7 C707 105.0(2)
C713 P7 C707 103.7(2)
C701 P7 Ag4 116.27(17)
C713 P7 Ag4 107.35(18)
C707 P7 Ag4 118.59(18)
C702 C701 C706 119.2(5)
C702 C701 P7 117.6(4)
C706 C701 P7 123.2(4)
C701 C702 C703 120.9(6)
C704 C703 C702 119.9(6)
C705 C704 C703 119.6(6)
C704 C705 C706 120.8(6)
C701 C706 C705 119.5(5)
C712 C707 C708 118.1(5)
C712 C707 P7 118.7(4)
C708 C707 P7 123.0(4)
C709 C708 C707 120.7(5)
C708 C709 C710 120.4(6)
C711 C710 C709 119.6(6)
C712 C711 C710 120.4(6)
C711 C712 C707 120.6(5)
C718 C713 C714 118.9(5)
C718 C713 P7 117.6(4)
C714 C713 P7 123.4(4)
C715 C714 C713 119.8(5)
C716 C715 C714 120.7(5)
C715 C716 C717 119.9(6)
C718 C717 C716 119.5(6)
C713 C718 C717 121.2(5)
C801 P8 C807 104.5(2)
C801 P8 C813 104.0(2)
C807 P8 C813 105.0(2)
C801 P8 Ag4 115.16(18)
C807 P8 Ag4 112.57(18)
C813 P8 Ag4 114.47(17)
C806 C801 C802 118.4(5)
C806 C801 P8 124.3(4)
C802 C801 P8 117.3(4)
C803 C802 C801 120.0(6)
C804 C803 C802 120.2(7)
C803 C804 C805 120.1(6)
C806 C805 C804 120.3(6)
C805 C806 C801 121.0(6)
C812 C807 C808 118.7(5)
C812 C807 P8 118.9(4)
C808 C807 P8 122.4(4)
C809 C808 C807 120.3(6)
C810 C809 C808 120.6(6)
C809 C810 C811 120.2(6)
C810 C811 C812 120.0(6)
C811 C812 C807 120.3(5)
C818 C813 C814 118.8(5)
C818 C813 P8 118.6(4)
C814 C813 P8 122.3(5)
C813 C814 C815 119.6(6)
C816 C815 C814 121.0(6)
C815 C816 C817 119.9(6)
C816 C817 C818 118.9(6)
C813 C818 C817 121.9(6)

loop_
_geom_bond_atom_site_label_1
_geom_bond_atom_site_label_2
_geom_bond_distance
Ag1 O1 2.392(4)
Ag1 P1 2.4197(14)
Ag1 P2 2.4347(14)
Ag1 O2 2.585(5)
Ag2 O3 2.350(4)
Ag2 P3 2.4341(14)
Ag2 P4 2.4454(14)
Ag3 O6 2.389(4)
Ag3 P6 2.4379(14)
Ag3 P5 2.4395(13)
Ag3 O5 2.544(4)
Ag4 P7 2.4253(14)
Ag4 O8 2.433(4)
Ag4 P8 2.4339(14)
Ag4 O7 2.488(4)
Fe1 C10 2.025(6)
Fe1 C3 2.032(5)
Fe1 C2 2.036(5)
Fe1 C11 2.039(5)
Fe1 C7 2.040(5)
Fe1 C6 2.042(6)
Fe1 C9 2.043(5)
Fe1 C8 2.046(5)
Fe1 C4 2.051(6)
Fe1 C5 2.055(6)
O1 C1 1.252(8)
O2 C1 1.243(7)
O3 C12 1.256(8)
O4 C12 1.245(7)
C1 C2 1.507(8)
C2 C6 1.421(8)
C2 C3 1.429(8)
C3 C4 1.419(8)
C4 C5 1.423(9)
C5 C6 1.408(8)
C7 C11 1.419(8)
C7 C8 1.438(7)
C7 C12 1.507(8)
C8 C9 1.426(7)
C9 C10 1.405(8)
C10 C11 1.427(8)
Fe2 C25 2.033(5)
Fe2 C27 2.037(5)
Fe2 C26 2.041(6)
Fe2 C31 2.041(5)
Fe2 C24 2.042(6)
Fe2 C22 2.045(5)
Fe2 C29 2.045(6)
Fe2 C28 2.047(5)
Fe2 C23 2.051(6)
Fe2 C30 2.059(6)
O5 C21 1.271(7)
O6 C21 1.255(7)
O7 C32 1.240(6)
O8 C32 1.226(7)
C21 C22 1.492(8)
C22 C23 1.407(8)
C22 C26 1.418(8)
C23 C24 1.415(8)
C24 C25 1.429(9)
C25 C26 1.422(8)
C27 C28 1.423(8)
C27 C31 1.433(8)
C27 C32 1.527(7)
C28 C29 1.419(8)
C29 C30 1.429(9)
C30 C31 1.412(8)
P1 C107 1.813(6)
P1 C101 1.821(5)
P1 C113 1.825(5)
C101 C106 1.387(7)
C101 C102 1.394(8)
C102 C103 1.395(8)
C103 C104 1.369(9)
C104 C105 1.369(9)
C105 C106 1.396(8)
C107 C108 1.385(7)
C107 C112 1.390(8)
C108 C109 1.380(8)
C109 C110 1.384(8)
C110 C111 1.383(8)
C111 C112 1.375(8)
C113 C114 1.382(8)
C113 C118 1.391(8)
C114 C115 1.385(8)
C115 C116 1.388(9)
C116 C117 1.344(10)
C117 C118 1.384(9)
P2 C213 1.819(5)
P2 C207 1.823(5)
P2 C201 1.824(5)
C201 C202 1.395(8)
C201 C206 1.396(7)
C202 C203 1.382(8)
C203 C204 1.385(9)
C204 C205 1.372(8)
C205 C206 1.390(8)
C207 C208 1.386(7)
C207 C212 1.397(8)
C208 C209 1.390(8)
C209 C210 1.364(9)
C210 C211 1.375(8)
C211 C212 1.384(8)
C213 C218 1.386(8)
C213 C214 1.395(8)
C214 C215 1.385(8)
C215 C216 1.360(10)
C216 C217 1.378(9)
C217 C218 1.378(8)
P3 C301 1.817(5)
P3 C313 1.827(5)
P3 C307 1.834(6)
C301 C306 1.371(8)
C301 C302 1.408(7)
C302 C303 1.403(8)
C303 C304 1.368(8)
C304 C305 1.378(8)
C305 C306 1.369(8)
C307 C308 1.383(8)
C307 C312 1.396(8)
C308 C309 1.402(8)
C309 C310 1.377(9)
C310 C311 1.378(9)
C311 C312 1.385(8)
C313 C318 1.383(8)
C313 C314 1.395(7)
C314 C315 1.378(8)
C315 C316 1.373(8)
C316 C317 1.382(8)
C317 C318 1.391(8)
P4 C401 1.820(6)
P4 C407 1.827(6)
P4 C413 1.827(5)
C401 C402 1.393(8)
C401 C406 1.400(8)
C402 C403 1.379(8)
C403 C404 1.383(9)
C404 C405 1.370(9)
C405 C406 1.367(8)
C407 C412 1.377(8)
C407 C408 1.402(8)
C408 C409 1.388(8)
C409 C410 1.378(9)
C410 C411 1.372(9)
C411 C412 1.389(9)
C413 C414 1.375(8)
C413 C418 1.403(8)
C414 C415 1.393(8)
C415 C416 1.378(9)
C416 C417 1.384(9)
C417 C418 1.400(8)
P5 C507 1.823(6)
P5 C513 1.825(5)
P5 C501 1.826(5)
C501 C506 1.379(7)
C501 C502 1.396(7)
C502 C503 1.406(8)
C503 C504 1.372(9)
C504 C505 1.376(8)
C505 C506 1.375(8)
C507 C512 1.385(7)
C507 C508 1.393(7)
C508 C509 1.392(8)
C509 C510 1.377(8)
C510 C511 1.380(8)
C511 C512 1.389(8)
C513 C514 1.391(7)
C513 C518 1.393(8)
C514 C515 1.378(8)
C515 C516 1.385(9)
C516 C517 1.374(9)
C517 C518 1.371(8)
P6 C607 1.824(6)
P6 C601 1.825(5)
P6 C613 1.832(5)
C601 C606 1.387(8)
C601 C602 1.388(7)
C602 C603 1.384(8)
C603 C604 1.375(8)
C604 C605 1.385(8)
C605 C606 1.370(8)
C607 C608 1.390(7)
C607 C612 1.402(7)
C608 C609 1.379(8)
C609 C610 1.379(8)
C610 C611 1.376(8)
C611 C612 1.395(8)
C613 C614 1.372(7)
C613 C618 1.394(8)
C614 C615 1.391(8)
C615 C616 1.383(9)
C616 C617 1.378(8)
C617 C618 1.379(8)
P7 C701 1.812(5)
P7 C713 1.815(6)
P7 C707 1.816(6)
C701 C702 1.376(8)
C701 C706 1.396(7)
C702 C703 1.389(8)
C703 C704 1.387(9)
C704 C705 1.369(9)
C705 C706 1.399(8)
C707 C712 1.392(7)
C707 C708 1.399(8)
C708 C709 1.371(8)
C709 C710 1.380(8)
C710 C711 1.377(9)
C711 C712 1.376(8)
C713 C718 1.383(8)
C713 C714 1.397(7)
C714 C715 1.390(8)
C715 C716 1.374(8)
C716 C717 1.388(8)
C717 C718 1.386(9)
P8 C801 1.812(5)
P8 C807 1.821(6)
P8 C813 1.825(6)
C801 C806 1.380(8)
C801 C802 1.400(8)
C802 C803 1.385(8)
C803 C804 1.367(10)
C804 C805 1.373(10)
C805 C806 1.369(9)
C807 C812 1.395(8)
C807 C808 1.398(8)
C808 C809 1.384(9)
C809 C810 1.371(9)
C810 C811 1.380(9)
C811 C812 1.390(8)
C813 C818 1.374(8)
C813 C814 1.384(8)
C814 C815 1.394(9)
C815 C816 1.371(10)
C816 C817 1.380(9)
C817 C818 1.389(8)
C51 O101 1.386(8)
C52 O102 1.427(9)
C53 O103 1.418(10)
C54 O104 1.362(9)
C55 O105 1.406(9)
C56 O106 1.425(9)
C57 O107 1.405(9)
